data_7043517
loop_
_publ_author_name
'Shupp, J. Patrick'
'Rose, Amber R.'
'Rose, Michael J.'

_publ_section_title
;
 Synthesis and interconversions of reduced, alkali--metal supported
 iron--sulfur--carbonyl complexes
;
_journal_name_full 'Dalton Trans.'
_journal_paper_doi 10.1039/C7DT01506B
_journal_year 2017
_chemical_formula_sum 'C72 H90 Fe5 K2 O33 S4'
_chemical_formula_weight 1969.12
_space_group_crystal_system triclinic
_space_group_IT_number 2
_space_group_name_Hall '-P 1'
_space_group_name_H-M_alt 'P -1'
_symmetry_space_group_name_Hall '-P 1'
_symmetry_space_group_name_H-M 'P -1'
_atom_sites_solution_hydrogens geom
_audit_creation_method SHELXL-2016/6
_audit_update_record
;
2017-04-15 deposited with the CCDC.
2017-06-22 downloaded from the CCDC.
;
_cell_angle_alpha 92.417(3)
_cell_angle_beta 96.261(3)
_cell_angle_gamma 115.604(3)
_cell_formula_units_Z 2
_cell_length_a 14.8881(13)
_cell_length_b 15.2863(13)
_cell_length_c 20.8167(18)
_cell_measurement_reflns_used 19338
_cell_measurement_temperature 100(2)
_cell_measurement_theta_max 25
_cell_measurement_theta_min 3
_cell_volume 4225.7(6)
_computing_structure_refinement 'SHELXL-2016/6 (Sheldrick, 2016)'
_diffrn_ambient_temperature 100(2)
_diffrn_measured_fraction_theta_full 0.998
_diffrn_measured_fraction_theta_max 0.998
_diffrn_measurement_device_type 'Rigaku ADC12 Saturn 724+ CCD'
_diffrn_measurement_method \w-scans
_diffrn_radiation_type MoK\a
_diffrn_radiation_wavelength 0.71075
_diffrn_reflns_av_R_equivalents 0.0477
_diffrn_reflns_av_unetI/netI 0.0495
_diffrn_reflns_Laue_measured_fraction_full 0.998
_diffrn_reflns_Laue_measured_fraction_max 0.998
_diffrn_reflns_limit_h_max 17
_diffrn_reflns_limit_h_min -19
_diffrn_reflns_limit_k_max 19
_diffrn_reflns_limit_k_min -19
_diffrn_reflns_limit_l_max 27
_diffrn_reflns_limit_l_min -27
_diffrn_reflns_number 68085
_diffrn_reflns_point_group_measured_fraction_full 0.998
_diffrn_reflns_point_group_measured_fraction_max 0.998
_diffrn_reflns_theta_full 25.242
_diffrn_reflns_theta_max 27.485
_diffrn_reflns_theta_min 3.005
_diffrn_source 'sealed tube'
_exptl_absorpt_coefficient_mu 1.119
_exptl_crystal_colour red
_exptl_crystal_density_diffrn 1.548
_exptl_crystal_description plate
_exptl_crystal_F_000 2036
_exptl_crystal_size_max 0.2
_exptl_crystal_size_mid 0.2
_exptl_crystal_size_min 0.2
_refine_diff_density_max 3.340
_refine_diff_density_min -1.551
_refine_diff_density_rms 0.137
_refine_ls_extinction_method none
_refine_ls_goodness_of_fit_ref 1.058
_refine_ls_hydrogen_treatment constr
_refine_ls_matrix_type full
_refine_ls_number_parameters 1045
_refine_ls_number_reflns 19338
_refine_ls_number_restraints 0
_refine_ls_restrained_S_all 1.058
_refine_ls_R_factor_all 0.0932
_refine_ls_R_factor_gt 0.0748
_refine_ls_shift/su_max 0.000
_refine_ls_shift/su_mean 0.000
_refine_ls_structure_factor_coef Fsqd
_refine_ls_weighting_details 'w=1/[\s^2^(Fo^2^)+(0.0921P)^2^+22.3407P] where P=(Fo^2^+2Fc^2^)/3'
_refine_ls_weighting_scheme calc
_refine_ls_wR_factor_gt 0.1992
_refine_ls_wR_factor_ref 0.2120
_reflns_Friedel_coverage 0.000
_reflns_number_gt 15302
_reflns_number_total 19338
_reflns_threshold_expression 'I > 2\s(I)'
_cod_data_source_file c7dt01506b2.cif
_cod_data_source_block shelx
_cod_database_code 7043517
_shelx_shelxl_version_number 2016/6
_shelx_space_group_comment
;
The symmetry employed for this shelxl refinement is uniquely defined
by the following loop, which should always be used as a source of
symmetry information in preference to the above space-group names.
They are only intended as comments.
;

loop_
_space_group_symop_operation_xyz
'x, y, z'
'-x, -y, -z'

loop_
_atom_site_label
_atom_site_type_symbol
_atom_site_fract_x
_atom_site_fract_y
_atom_site_fract_z
_atom_site_U_iso_or_equiv
_atom_site_adp_type
_atom_site_occupancy
_atom_site_site_symmetry_order
_atom_site_calc_flag
_atom_site_refinement_flags_posn
_atom_site_refinement_flags_adp
C1 C 0.4382(4) 0.3809(4) 0.2664(2) 0.0266(10) Uani 1 1 d . .
C2 C 0.4005(4) 0.3041(4) 0.3779(3) 0.0311(11) Uani 1 1 d . .
C3 C 0.3539(4) 0.1835(4) 0.2683(3) 0.0305(11) Uani 1 1 d . .
C4 C 0.3083(4) 0.4885(4) 0.2851(3) 0.0304(11) Uani 1 1 d . .
C5 C 0.1085(4) 0.3728(4) 0.2904(2) 0.0271(10) Uani 1 1 d . .
C6 C 0.2632(4) 0.4122(4) 0.3934(3) 0.0340(12) Uani 1 1 d . .
C7 C -0.0634(4) -0.1710(4) 0.2244(3) 0.0404(13) Uani 1 1 d . .
C8 C -0.2007(5) -0.1058(5) 0.2137(3) 0.0431(14) Uani 1 1 d . .
C9 C -0.0589(4) -0.0445(4) 0.3194(3) 0.0353(12) Uani 1 1 d . .
C10 C -0.1433(6) -0.0463(6) 0.0838(3) 0.0527(18) Uani 1 1 d . .
C11 C -0.0014(5) -0.0987(5) 0.0922(3) 0.0427(14) Uani 1 1 d . .
C12 C 0.0554(7) 0.0947(5) 0.0806(3) 0.0548(18) Uani 1 1 d . .
C13 C 0.3599(4) 0.9989(4) 0.5965(2) 0.0259(10) Uani 1 1 d . .
C14 C 0.3583(4) 1.0498(4) 0.6519(3) 0.0364(12) Uani 1 1 d . .
H26 H 0.328467 1.092156 0.649997 0.044 Uiso 1 1 calc R U
C15 C 0.4026(5) 1.0368(5) 0.7117(3) 0.0432(15) Uani 1 1 d . .
H41 H 0.402612 1.071340 0.749561 0.052 Uiso 1 1 calc R U
C16 C 0.4454(5) 0.9741(5) 0.7146(3) 0.0443(15) Uani 1 1 d . .
H11 H 0.474971 0.966767 0.754441 0.053 Uiso 1 1 calc R U
C17 C 0.4454(4) 0.9208(4) 0.6589(3) 0.0331(12) Uani 1 1 d . .
H205 H 0.473727 0.877311 0.661344 0.040 Uiso 1 1 calc R U
C18 C 0.4025(3) 0.9334(4) 0.5993(2) 0.0258(10) Uani 1 1 d . .
C19 C 0.4433(3) 0.8223(4) 0.5385(3) 0.0268(10) Uani 1 1 d . .
H39A H 0.407320 0.764019 0.559367 0.032 Uiso 1 1 calc R U
H39B H 0.512174 0.854972 0.560194 0.032 Uiso 1 1 calc R U
C20 C 0.4408(4) 0.7972(4) 0.4679(3) 0.0320(11) Uani 1 1 d . .
H29A H 0.474584 0.856194 0.447187 0.038 Uiso 1 1 calc R U
H29B H 0.475407 0.756735 0.462741 0.038 Uiso 1 1 calc R U
C21 C 0.3270(4) 0.7378(4) 0.3687(3) 0.0337(12) Uani 1 1 d . .
H19A H 0.262170 0.684339 0.351998 0.040 Uiso 1 1 calc R U
H19B H 0.378641 0.722175 0.354360 0.040 Uiso 1 1 calc R U
C22 C 0.3335(4) 0.8283(4) 0.3410(3) 0.0346(12) Uani 1 1 d . .
H30A H 0.396988 0.882965 0.358577 0.042 Uiso 1 1 calc R U
H30B H 0.330408 0.820727 0.294179 0.042 Uiso 1 1 calc R U
C23 C 0.2571(4) 0.9366(4) 0.3362(3) 0.0347(12) Uani 1 1 d . .
H21A H 0.250351 0.933578 0.289185 0.042 Uiso 1 1 calc R U
H21B H 0.321632 0.989782 0.353756 0.042 Uiso 1 1 calc R U
C24 C 0.1740(4) 0.9536(4) 0.3597(3) 0.0339(12) Uani 1 1 d . .
H50A H 0.172978 1.010809 0.341866 0.041 Uiso 1 1 calc R U
H50B H 0.110301 0.898281 0.343551 0.041 Uiso 1 1 calc R U
C25 C 0.2466(4) 1.0645(4) 0.4551(3) 0.0306(11) Uani 1 1 d . .
H4A H 0.212618 1.105213 0.446047 0.037 Uiso 1 1 calc R U
H4B H 0.308180 1.089945 0.435686 0.037 Uiso 1 1 calc R U
C26 C 0.2705(4) 1.0652(4) 0.5270(3) 0.0304(11) Uani 1 1 d . .
H12A H 0.312752 1.131094 0.546828 0.036 Uiso 1 1 calc R U
H12B H 0.209264 1.038719 0.546782 0.036 Uiso 1 1 calc R U
C27 C 0.2035(3) 0.6171(3) 0.5662(2) 0.0214(9) Uani 1 1 d . .
C28 C 0.2644(4) 0.5704(4) 0.5761(3) 0.0266(10) Uani 1 1 d . .
H201 H 0.265820 0.528217 0.543150 0.032 Uiso 1 1 calc R U
C29 C 0.3242(4) 0.5873(4) 0.6364(3) 0.0302(11) Uani 1 1 d . .
H16 H 0.365020 0.555728 0.643534 0.036 Uiso 1 1 calc R U
C30 C 0.3229(4) 0.6503(4) 0.6851(3) 0.0320(11) Uani 1 1 d . .
H18 H 0.362328 0.660524 0.725090 0.038 Uiso 1 1 calc R U
C31 C 0.2627(4) 0.6987(4) 0.6748(2) 0.0250(10) Uani 1 1 d . .
H203 H 0.262887 0.742291 0.707461 0.030 Uiso 1 1 calc R U
C32 C 0.2025(3) 0.6816(3) 0.6156(2) 0.0205(9) Uani 1 1 d . .
C33 C 0.1345(3) 0.7929(3) 0.6445(2) 0.0219(9) Uani 1 1 d . .
H13A H 0.197443 0.851865 0.651952 0.026 Uiso 1 1 calc R U
H13B H 0.120174 0.766042 0.685679 0.026 Uiso 1 1 calc R U
C34 C 0.0510(4) 0.8139(4) 0.6147(2) 0.0265(10) Uani 1 1 d . .
H20A H -0.010703 0.753922 0.605107 0.032 Uiso 1 1 calc R U
H20B H 0.039937 0.857527 0.644557 0.032 Uiso 1 1 calc R U
C35 C -0.0047(4) 0.8624(4) 0.5163(3) 0.0287(10) Uani 1 1 d . .
H24A H 0.021608 0.915355 0.489145 0.034 Uiso 1 1 calc R U
H24B H -0.046391 0.876430 0.543741 0.034 Uiso 1 1 calc R U
C36 C -0.0683(4) 0.7695(4) 0.4738(3) 0.0294(11) Uani 1 1 d . .
H36A H -0.094121 0.715673 0.500354 0.035 Uiso 1 1 calc R U
H36B H -0.125000 0.774359 0.449383 0.035 Uiso 1 1 calc R U
C37 C -0.0643(4) 0.6655(4) 0.3880(3) 0.0330(12) Uani 1 1 d . .
H38A H -0.116934 0.671683 0.359588 0.040 Uiso 1 1 calc R U
H38B H -0.095423 0.610719 0.412974 0.040 Uiso 1 1 calc R U
C38 C 0.0066(4) 0.6485(4) 0.3482(2) 0.0315(11) Uani 1 1 d . .
H10A H -0.031796 0.591397 0.317435 0.038 Uiso 1 1 calc R U
H10B H 0.037050 0.703912 0.323547 0.038 Uiso 1 1 calc R U
C39 C 0.0515(4) 0.5400(4) 0.4074(3) 0.0296(11) Uani 1 1 d . .
H32A H 0.038845 0.492469 0.371055 0.036 Uiso 1 1 calc R U
H32B H -0.010144 0.521923 0.426220 0.036 Uiso 1 1 calc R U
C40 C 0.1333(4) 0.5421(4) 0.4573(2) 0.0266(10) Uani 1 1 d . .
H28A H 0.116566 0.477412 0.470563 0.032 Uiso 1 1 calc R U
H28B H 0.196599 0.565272 0.439919 0.032 Uiso 1 1 calc R U
C41 C 0.8536(3) 0.4576(4) -0.0915(2) 0.0243(9) Uani 1 1 d . .
C42 C 0.8427(4) 0.4756(4) -0.1559(3) 0.0301(11) Uani 1 1 d . .
H404 H 0.826545 0.525911 -0.167036 0.036 Uiso 1 1 calc R U
C43 C 0.8561(4) 0.4185(4) -0.2034(3) 0.0330(12) Uani 1 1 d . .
H14 H 0.847539 0.429781 -0.246672 0.040 Uiso 1 1 calc R U
C44 C 0.8817(4) 0.3452(4) -0.1877(3) 0.0320(12) Uani 1 1 d . .
H15 H 0.891119 0.307701 -0.220295 0.038 Uiso 1 1 calc R U
C45 C 0.8939(4) 0.3267(4) -0.1227(2) 0.0265(10) Uani 1 1 d . .
H3 H 0.911704 0.277333 -0.111934 0.032 Uiso 1 1 calc R U
C46 C 0.8794(3) 0.3817(4) -0.0753(2) 0.0212(9) Uani 1 1 d . .
C47 C 0.9065(4) 0.2920(4) 0.0104(2) 0.0233(9) Uani 1 1 d . .
H35A H 0.969784 0.298927 -0.002353 0.028 Uiso 1 1 calc R U
H35B H 0.853658 0.229646 -0.009060 0.028 Uiso 1 1 calc R U
C48 C 0.9124(4) 0.2982(4) 0.0824(2) 0.0283(10) Uani 1 1 d . .
H7A H 0.929693 0.248401 0.099199 0.034 Uiso 1 1 calc R U
H7B H 0.963929 0.361464 0.101478 0.034 Uiso 1 1 calc R U
C49 C 0.8202(4) 0.3139(4) 0.1650(2) 0.0345(12) Uani 1 1 d . .
H37A H 0.865107 0.294970 0.191759 0.041 Uiso 1 1 calc R U
H37B H 0.753616 0.280291 0.177465 0.041 Uiso 1 1 calc R U
C50 C 0.8553(4) 0.4210(5) 0.1776(3) 0.0366(13) Uani 1 1 d . .
H40A H 0.862455 0.438931 0.223739 0.044 Uiso 1 1 calc R U
H40B H 0.920288 0.455495 0.163129 0.044 Uiso 1 1 calc R U
C51 C 0.8122(4) 0.5486(5) 0.1509(3) 0.0438(15) Uani 1 1 d . .
H43A H 0.877627 0.583841 0.137249 0.053 Uiso 1 1 calc R U
H43B H 0.816938 0.569628 0.196326 0.053 Uiso 1 1 calc R U
C52 C 0.7358(5) 0.5701(5) 0.1110(3) 0.0427(14) Uani 1 1 d . .
H8A H 0.670524 0.533014 0.124391 0.051 Uiso 1 1 calc R U
H8B H 0.752837 0.638760 0.119522 0.051 Uiso 1 1 calc R U
C53 C 0.8037(4) 0.6218(4) 0.0132(3) 0.0407(14) Uani 1 1 d . .
H44A H 0.868713 0.644405 0.039865 0.049 Uiso 1 1 calc R U
H44B H 0.787845 0.676665 0.009067 0.049 Uiso 1 1 calc R U
C54 C 0.8070(4) 0.5804(4) -0.0522(3) 0.0355(12) Uani 1 1 d . .
H5A H 0.740606 0.551419 -0.077660 0.043 Uiso 1 1 calc R U
H5B H 0.852613 0.630871 -0.075487 0.043 Uiso 1 1 calc R U
C55 C 0.6392(4) 0.1403(4) -0.0881(3) 0.0360(13) Uani 1 1 d . .
C56 C 0.6839(5) 0.1149(5) -0.1359(3) 0.0461(16) Uani 1 1 d . .
H33 H 0.681095 0.137154 -0.176610 0.055 Uiso 1 1 calc R U
C57 C 0.7317(5) 0.0581(5) -0.1239(4) 0.0507(17) Uani 1 1 d . .
H46 H 0.761930 0.042357 -0.156365 0.061 Uiso 1 1 calc R U
C58 C 0.7359(5) 0.0243(5) -0.0657(4) 0.055(2) Uani 1 1 d . .
H20 H 0.769808 -0.013922 -0.058294 0.066 Uiso 1 1 calc R U
C59 C 0.6891(5) 0.0461(5) -0.0151(4) 0.0490(16) Uani 1 1 d . .
H9 H 0.691308 0.022067 0.025091 0.059 Uiso 1 1 calc R U
C60 C 0.6403(4) 0.1040(4) -0.0276(3) 0.0376(13) Uani 1 1 d . .
C61 C 0.5905(5) 0.1006(4) 0.0788(3) 0.0417(14) Uani 1 1 d . .
H45A H 0.658241 0.127209 0.102074 0.050 Uiso 1 1 calc R U
H45B H 0.561251 0.030040 0.076638 0.050 Uiso 1 1 calc R U
C62 C 0.5281(5) 0.1379(5) 0.1118(3) 0.0457(16) Uani 1 1 d . .
H23A H 0.461430 0.113572 0.087057 0.055 Uiso 1 1 calc R U
H23B H 0.521204 0.115991 0.154803 0.055 Uiso 1 1 calc R U
C63 C 0.5136(5) 0.2860(5) 0.1320(3) 0.0517(18) Uani 1 1 d . .
H48A H 0.555526 0.352394 0.151130 0.062 Uiso 1 1 calc R U
H48B H 0.473757 0.250587 0.164430 0.062 Uiso 1 1 calc R U
C64 C 0.4449(5) 0.2878(6) 0.0755(4) 0.0544(19) Uani 1 1 d . .
H40G H 0.404384 0.222284 0.054589 0.065 Uiso 1 1 calc R U
H40H H 0.400106 0.313267 0.089699 0.065 Uiso 1 1 calc R U
C65 C 0.4467(5) 0.3492(6) -0.0285(4) 0.0542(18) Uani 1 1 d . .
H31A H 0.399043 0.374332 -0.019779 0.065 Uiso 1 1 calc R U
H31B H 0.409408 0.283408 -0.049673 0.065 Uiso 1 1 calc R U
C66 C 0.5179(5) 0.4130(6) -0.0717(4) 0.0559(19) Uani 1 1 d . .
H1A H 0.479240 0.420439 -0.109921 0.067 Uiso 1 1 calc R U
H1B H 0.558222 0.477112 -0.048649 0.067 Uiso 1 1 calc R U
C67 C 0.5371(5) 0.3021(5) -0.1457(3) 0.0493(17) Uani 1 1 d . .
H40E H 0.533696 0.333327 -0.184939 0.059 Uiso 1 1 calc R U
H40F H 0.469136 0.257839 -0.139692 0.059 Uiso 1 1 calc R U
C68 C 0.5967(4) 0.2482(5) -0.1519(3) 0.0421(15) Uani 1 1 d . .
H40C H 0.569509 0.201845 -0.190327 0.051 Uiso 1 1 calc R U
H40D H 0.665923 0.292498 -0.155123 0.051 Uiso 1 1 calc R U
C69 C 0.6927(6) 0.6692(6) 0.2817(4) 0.062(2) Uani 1 1 d . .
H60F H 0.667914 0.646465 0.236684 0.094 Uiso 1 1 calc R U
H60G H 0.754598 0.727684 0.285362 0.094 Uiso 1 1 calc R U
H60H H 0.704216 0.620068 0.303433 0.094 Uiso 1 1 calc R U
C70 C 0.6174(6) 0.6899(6) 0.3120(4) 0.0545(17) Uani 1 1 d . .
H60D H 0.605038 0.738196 0.288842 0.065 Uiso 1 1 calc R U
H60E H 0.554738 0.630754 0.306883 0.065 Uiso 1 1 calc R U
C71 C 0.6412(6) 0.6522(5) 0.4191(4) 0.0558(18) Uani 1 1 d . .
H25A H 0.670121 0.683869 0.462669 0.067 Uiso 1 1 calc R U
H25B H 0.683722 0.623774 0.405127 0.067 Uiso 1 1 calc R U
C72 C 0.5409(6) 0.5722(5) 0.4222(4) 0.0517(16) Uani 1 1 d . .
H60A H 0.547381 0.527760 0.451524 0.078 Uiso 1 1 calc R U
H60B H 0.498279 0.598627 0.437516 0.078 Uiso 1 1 calc R U
H60C H 0.511928 0.538323 0.379774 0.078 Uiso 1 1 calc R U
Fe1 Fe 0.33724(5) 0.28757(5) 0.29706(3) 0.02276(16) Uani 1 1 d . .
Fe2 Fe 0.22924(5) 0.37352(5) 0.30871(3) 0.02349(16) Uani 1 1 d . .
Fe3 Fe 0.11027(6) 0.15835(6) 0.23946(4) 0.02914(17) Uani 1 1 d . .
Fe4 Fe -0.06779(6) -0.05723(6) 0.23272(4) 0.03002(18) Uani 1 1 d . .
Fe5 Fe -0.01986(7) -0.00047(6) 0.12578(4) 0.03485(19) Uani 1 1 d . .
K1 K 0.19139(7) 0.80378(7) 0.47723(5) 0.01937(19) Uani 1 1 d . .
K2 K 0.69005(7) 0.34655(8) 0.02122(5) 0.0243(2) Uani 1 1 d . .
O1 O 0.5028(3) 0.4423(3) 0.2460(2) 0.0361(9) Uani 1 1 d . .
O2 O 0.4390(3) 0.3137(3) 0.4299(2) 0.0420(10) Uani 1 1 d . .
O3 O 0.3702(3) 0.1206(3) 0.2513(2) 0.0351(9) Uani 1 1 d . .
O4 O 0.3608(3) 0.5642(3) 0.2703(2) 0.0396(9) Uani 1 1 d . .
O5 O 0.0325(3) 0.3734(3) 0.27717(19) 0.0327(8) Uani 1 1 d . .
O6 O 0.2872(4) 0.4358(4) 0.4481(2) 0.0508(12) Uani 1 1 d . .
O7 O -0.0574(4) -0.2430(3) 0.2206(3) 0.0566(13) Uani 1 1 d . .
O8 O -0.2855(4) -0.1379(4) 0.2000(3) 0.0661(15) Uani 1 1 d . .
O9 O -0.0561(4) -0.0415(4) 0.3748(2) 0.0498(11) Uani 1 1 d . .
O10 O -0.2253(5) -0.0830(5) 0.0584(3) 0.0757(18) Uani 1 1 d . .
O11 O 0.0083(4) -0.1645(4) 0.0720(3) 0.0616(14) Uani 1 1 d . .
O12 O 0.1064(6) 0.1557(4) 0.0519(3) 0.095(2) Uani 1 1 d . .
O13 O 0.3222(3) 1.0057(3) 0.53498(17) 0.0267(7) Uani 1 1 d . .
O14 O 0.3956(2) 0.8856(3) 0.54100(18) 0.0265(7) Uani 1 1 d . .
O15 O 0.3388(3) 0.7462(3) 0.43853(18) 0.0271(7) Uani 1 1 d . .
O16 O 0.2515(3) 0.8466(3) 0.35711(17) 0.0291(8) Uani 1 1 d . .
O17 O 0.1838(3) 0.9671(3) 0.42864(18) 0.0282(7) Uani 1 1 d . .
O18 O 0.1401(2) 0.7238(3) 0.59904(16) 0.0230(7) Uani 1 1 d . .
O19 O 0.0777(2) 0.8579(3) 0.55649(16) 0.0226(7) Uani 1 1 d . .
O20 O -0.0088(2) 0.7523(3) 0.43041(16) 0.0257(7) Uani 1 1 d . .
O21 O 0.0836(3) 0.6350(2) 0.38595(16) 0.0257(7) Uani 1 1 d . .
O22 O 0.1402(3) 0.6069(2) 0.51076(16) 0.0237(7) Uani 1 1 d . .
O23 O 0.8421(3) 0.5076(3) -0.04047(18) 0.0287(7) Uani 1 1 d . .
O24 O 0.8848(2) 0.3701(2) -0.01034(15) 0.0224(7) Uani 1 1 d . .
O25 O 0.8167(2) 0.2844(3) 0.09858(16) 0.0269(7) Uani 1 1 d . .
O26 O 0.7834(3) 0.4471(3) 0.14317(19) 0.0365(9) Uani 1 1 d . .
O27 O 0.7288(3) 0.5476(3) 0.0425(2) 0.0364(9) Uani 1 1 d . .
O28 O 0.5914(3) 0.1980(3) -0.09401(18) 0.0365(9) Uani 1 1 d . .
O29 O 0.5829(3) 0.3736(3) -0.0915(2) 0.0415(10) Uani 1 1 d . .
O30 O 0.5042(3) 0.3490(3) 0.0303(2) 0.0466(11) Uani 1 1 d . .
O31 O 0.5769(3) 0.2423(3) 0.11641(19) 0.0398(10) Uani 1 1 d . .
O32 O 0.5916(3) 0.1315(3) 0.01533(18) 0.0331(8) Uani 1 1 d . .
O33 O 0.6455(5) 0.7239(4) 0.3784(2) 0.0616(14) Uani 1 1 d . .
S1 S 0.23432(10) 0.30147(10) 0.21046(6) 0.0290(3) Uani 1 1 d . .
S2 S 0.19079(10) 0.22269(10) 0.34331(6) 0.0286(3) Uani 1 1 d . .
S3 S -0.05980(10) 0.08921(10) 0.20069(7) 0.0320(3) Uani 1 1 d . .
S4 S 0.09572(10) 0.00557(10) 0.21044(7) 0.0315(3) Uani 1 1 d . .

loop_
_atom_site_aniso_label
_atom_site_aniso_U_11
_atom_site_aniso_U_22
_atom_site_aniso_U_33
_atom_site_aniso_U_23
_atom_site_aniso_U_13
_atom_site_aniso_U_12
C1 0.027(2) 0.032(3) 0.026(2) 0.000(2) 0.0036(19) 0.018(2)
C2 0.028(3) 0.036(3) 0.037(3) 0.005(2) 0.011(2) 0.020(2)
C3 0.027(3) 0.031(3) 0.035(3) 0.012(2) 0.014(2) 0.012(2)
C4 0.028(3) 0.034(3) 0.032(3) -0.004(2) -0.002(2) 0.018(2)
C5 0.034(3) 0.026(2) 0.027(2) 0.0096(19) 0.009(2) 0.016(2)
C6 0.039(3) 0.046(3) 0.035(3) 0.010(2) 0.011(2) 0.033(3)
C7 0.032(3) 0.034(3) 0.050(4) 0.005(3) 0.008(3) 0.009(2)
C8 0.035(3) 0.040(3) 0.051(4) 0.008(3) 0.006(3) 0.013(3)
C9 0.040(3) 0.029(3) 0.042(3) 0.006(2) 0.006(2) 0.020(2)
C10 0.061(4) 0.064(4) 0.041(4) -0.010(3) -0.011(3) 0.040(4)
C11 0.044(3) 0.036(3) 0.048(4) -0.001(3) 0.005(3) 0.019(3)
C12 0.086(6) 0.046(4) 0.032(3) 0.004(3) 0.010(3) 0.028(4)
C13 0.019(2) 0.023(2) 0.029(2) 0.0023(19) 0.0025(18) 0.0032(18)
C14 0.026(3) 0.035(3) 0.040(3) -0.001(2) 0.008(2) 0.006(2)
C15 0.034(3) 0.046(3) 0.032(3) -0.002(3) 0.005(2) 0.001(3)
C16 0.034(3) 0.047(4) 0.031(3) 0.010(3) -0.001(2) -0.002(3)
C17 0.020(2) 0.031(3) 0.039(3) 0.015(2) 0.000(2) 0.003(2)
C18 0.014(2) 0.025(2) 0.031(2) 0.007(2) 0.0035(18) 0.0021(18)
C19 0.015(2) 0.023(2) 0.044(3) 0.008(2) 0.0026(19) 0.0094(18)
C20 0.017(2) 0.035(3) 0.048(3) 0.008(2) 0.012(2) 0.014(2)
C21 0.030(3) 0.032(3) 0.037(3) 0.000(2) 0.016(2) 0.011(2)
C22 0.028(3) 0.042(3) 0.032(3) 0.009(2) 0.018(2) 0.010(2)
C23 0.032(3) 0.040(3) 0.030(3) 0.021(2) 0.011(2) 0.011(2)
C24 0.026(3) 0.037(3) 0.033(3) 0.016(2) 0.000(2) 0.009(2)
C25 0.023(2) 0.024(2) 0.047(3) 0.013(2) 0.005(2) 0.012(2)
C26 0.024(2) 0.022(2) 0.048(3) 0.000(2) 0.003(2) 0.013(2)
C27 0.016(2) 0.019(2) 0.025(2) 0.0087(18) 0.0075(17) 0.0031(17)
C28 0.021(2) 0.020(2) 0.039(3) 0.007(2) 0.008(2) 0.0078(18)
C29 0.022(2) 0.026(2) 0.045(3) 0.011(2) 0.004(2) 0.011(2)
C30 0.026(3) 0.036(3) 0.032(3) 0.012(2) 0.000(2) 0.012(2)
C31 0.022(2) 0.029(2) 0.022(2) 0.0074(19) 0.0029(18) 0.0093(19)
C32 0.0139(19) 0.021(2) 0.026(2) 0.0102(18) 0.0075(16) 0.0058(17)
C33 0.024(2) 0.025(2) 0.018(2) 0.0034(17) 0.0073(17) 0.0104(19)
C34 0.026(2) 0.037(3) 0.026(2) 0.013(2) 0.0160(19) 0.019(2)
C35 0.025(2) 0.037(3) 0.033(3) 0.008(2) 0.006(2) 0.021(2)
C36 0.018(2) 0.039(3) 0.035(3) 0.009(2) 0.0079(19) 0.014(2)
C37 0.021(2) 0.037(3) 0.030(3) 0.001(2) -0.0058(19) 0.005(2)
C38 0.031(3) 0.034(3) 0.023(2) -0.001(2) 0.000(2) 0.009(2)
C39 0.028(3) 0.022(2) 0.028(2) 0.002(2) 0.006(2) 0.001(2)
C40 0.032(3) 0.019(2) 0.026(2) -0.0003(18) 0.0061(19) 0.009(2)
C41 0.014(2) 0.025(2) 0.030(2) 0.0063(19) 0.0038(17) 0.0040(18)
C42 0.020(2) 0.029(3) 0.034(3) 0.014(2) 0.0014(19) 0.004(2)
C43 0.023(2) 0.039(3) 0.026(2) 0.009(2) 0.0021(19) 0.003(2)
C44 0.019(2) 0.038(3) 0.028(3) -0.002(2) 0.0107(19) 0.001(2)
C45 0.019(2) 0.031(3) 0.027(2) 0.007(2) 0.0089(18) 0.0067(19)
C46 0.0105(19) 0.029(2) 0.021(2) 0.0078(18) 0.0050(16) 0.0049(17)
C47 0.020(2) 0.026(2) 0.026(2) 0.0068(19) 0.0064(17) 0.0113(19)
C48 0.021(2) 0.038(3) 0.025(2) 0.008(2) 0.0032(18) 0.011(2)
C49 0.025(3) 0.045(3) 0.020(2) 0.001(2) 0.0028(19) 0.003(2)
C50 0.024(3) 0.048(3) 0.025(3) -0.009(2) 0.000(2) 0.007(2)
C51 0.026(3) 0.044(3) 0.054(4) -0.019(3) 0.004(2) 0.011(3)
C52 0.032(3) 0.040(3) 0.054(4) -0.013(3) 0.011(3) 0.014(3)
C53 0.025(3) 0.027(3) 0.069(4) 0.005(3) 0.013(3) 0.008(2)
C54 0.024(3) 0.030(3) 0.054(3) 0.010(2) 0.006(2) 0.013(2)
C55 0.023(3) 0.031(3) 0.040(3) -0.005(2) 0.010(2) -0.003(2)
C56 0.031(3) 0.044(3) 0.048(4) -0.012(3) 0.015(3) 0.001(3)
C57 0.035(3) 0.045(4) 0.060(4) -0.013(3) 0.014(3) 0.006(3)
C58 0.025(3) 0.032(3) 0.100(6) -0.016(4) 0.007(3) 0.007(2)
C59 0.035(3) 0.030(3) 0.069(5) -0.002(3) 0.004(3) 0.004(3)
C60 0.020(2) 0.029(3) 0.055(4) -0.009(3) 0.007(2) 0.004(2)
C61 0.033(3) 0.036(3) 0.039(3) 0.014(2) 0.004(2) -0.002(2)
C62 0.039(3) 0.044(3) 0.027(3) 0.006(2) 0.012(2) -0.009(3)
C63 0.037(3) 0.060(4) 0.040(3) -0.012(3) 0.022(3) 0.002(3)
C64 0.030(3) 0.058(4) 0.069(5) -0.006(4) 0.031(3) 0.009(3)
C65 0.024(3) 0.057(4) 0.088(5) 0.010(4) 0.012(3) 0.022(3)
C66 0.035(3) 0.056(4) 0.081(5) 0.011(4) 0.000(3) 0.025(3)
C67 0.028(3) 0.068(4) 0.034(3) 0.015(3) -0.002(2) 0.005(3)
C68 0.032(3) 0.050(4) 0.021(2) 0.001(2) 0.004(2) -0.004(3)
C69 0.057(5) 0.061(5) 0.069(5) 0.025(4) 0.015(4) 0.022(4)
C70 0.052(4) 0.048(4) 0.050(4) -0.001(3) 0.002(3) 0.011(3)
C71 0.067(5) 0.045(4) 0.053(4) 0.008(3) 0.009(4) 0.022(4)
C72 0.058(4) 0.048(4) 0.048(4) 0.002(3) 0.007(3) 0.022(3)
Fe1 0.0196(3) 0.0258(3) 0.0259(3) 0.0045(3) 0.0071(3) 0.0116(3)
Fe2 0.0248(3) 0.0267(4) 0.0245(3) 0.0067(3) 0.0057(3) 0.0156(3)
Fe3 0.0287(4) 0.0277(4) 0.0322(4) 0.0040(3) 0.0066(3) 0.0130(3)
Fe4 0.0268(4) 0.0284(4) 0.0339(4) 0.0033(3) 0.0043(3) 0.0113(3)
Fe5 0.0440(5) 0.0351(4) 0.0305(4) 0.0020(3) 0.0052(3) 0.0222(4)
K1 0.0142(4) 0.0207(4) 0.0218(4) 0.0070(4) 0.0069(3) 0.0050(4)
K2 0.0140(4) 0.0293(5) 0.0241(5) -0.0017(4) 0.0049(3) 0.0042(4)
O1 0.0290(19) 0.032(2) 0.046(2) 0.0054(17) 0.0164(17) 0.0087(16)
O2 0.045(2) 0.059(3) 0.033(2) 0.0073(19) 0.0020(18) 0.035(2)
O3 0.039(2) 0.031(2) 0.043(2) 0.0029(17) 0.0114(17) 0.0210(18)
O4 0.031(2) 0.032(2) 0.055(3) 0.0119(19) 0.0042(18) 0.0123(17)
O5 0.0259(19) 0.035(2) 0.043(2) 0.0110(17) 0.0066(16) 0.0175(16)
O6 0.064(3) 0.082(4) 0.027(2) -0.002(2) 0.001(2) 0.053(3)
O7 0.068(3) 0.033(2) 0.074(3) 0.002(2) 0.008(3) 0.028(2)
O8 0.027(2) 0.072(4) 0.086(4) 0.015(3) 0.000(2) 0.010(2)
O9 0.069(3) 0.054(3) 0.037(2) 0.009(2) 0.012(2) 0.036(3)
O10 0.065(4) 0.090(4) 0.074(4) -0.016(3) -0.027(3) 0.046(3)
O11 0.064(3) 0.056(3) 0.073(4) -0.017(3) 0.005(3) 0.037(3)
O12 0.153(7) 0.055(3) 0.045(3) 0.017(3) 0.028(4) 0.013(4)
O13 0.0237(17) 0.0278(18) 0.0322(18) 0.0028(15) 0.0012(14) 0.0154(15)
O14 0.0198(16) 0.0255(17) 0.0357(19) 0.0045(15) 0.0004(14) 0.0120(14)
O15 0.0206(16) 0.0242(17) 0.0369(19) 0.0059(15) 0.0114(14) 0.0083(14)
O16 0.0222(17) 0.0331(19) 0.0299(18) 0.0128(15) 0.0113(14) 0.0077(15)
O17 0.0209(17) 0.0279(18) 0.0321(18) 0.0114(15) 0.0034(14) 0.0068(14)
O18 0.0217(16) 0.0298(17) 0.0218(16) 0.0046(13) 0.0051(12) 0.0146(14)
O19 0.0193(15) 0.0317(18) 0.0222(16) 0.0100(14) 0.0090(12) 0.0141(14)
O20 0.0192(16) 0.0313(18) 0.0250(17) 0.0039(14) 0.0057(13) 0.0088(14)
O21 0.0255(17) 0.0216(16) 0.0240(17) 0.0032(13) 0.0069(13) 0.0038(14)
O22 0.0259(17) 0.0253(17) 0.0219(16) 0.0014(13) 0.0047(13) 0.0131(14)
O23 0.0265(18) 0.0272(18) 0.037(2) 0.0068(15) 0.0063(15) 0.0152(15)
O24 0.0248(16) 0.0264(17) 0.0198(15) 0.0074(13) 0.0075(12) 0.0133(14)
O25 0.0192(16) 0.0338(19) 0.0205(16) 0.0042(14) 0.0044(12) 0.0044(14)
O26 0.0217(18) 0.041(2) 0.037(2) -0.0127(17) 0.0025(15) 0.0067(16)
O27 0.0218(18) 0.033(2) 0.051(2) -0.0010(18) 0.0115(16) 0.0079(16)
O28 0.032(2) 0.045(2) 0.0238(18) -0.0008(16) 0.0122(15) 0.0074(18)
O29 0.0197(18) 0.051(3) 0.049(2) 0.013(2) -0.0002(16) 0.0109(17)
O30 0.0227(19) 0.050(3) 0.065(3) 0.003(2) 0.0178(19) 0.0124(18)
O31 0.029(2) 0.044(2) 0.0281(19) -0.0039(17) 0.0118(15) -0.0020(17)
O32 0.0260(18) 0.037(2) 0.0313(19) 0.0042(16) 0.0089(15) 0.0085(16)
O33 0.085(4) 0.049(3) 0.045(3) 0.006(2) 0.000(3) 0.025(3)
S1 0.0278(6) 0.0367(7) 0.0230(6) 0.0059(5) 0.0045(5) 0.0143(5)
S2 0.0273(6) 0.0311(6) 0.0338(6) 0.0122(5) 0.0117(5) 0.0161(5)
S3 0.0324(7) 0.0310(7) 0.0363(7) 0.0010(5) 0.0025(5) 0.0181(6)
S4 0.0291(6) 0.0331(7) 0.0371(7) 0.0036(5) 0.0066(5) 0.0178(5)

loop_
_atom_type_symbol
_atom_type_description
_atom_type_scat_dispersion_real
_atom_type_scat_dispersion_imag
_atom_type_scat_source
C C 0.0033 0.0016 'International Tables Vol C Tables 4.2.6.8 and 6.1.1.4'
H H 0.0000 0.0000 'International Tables Vol C Tables 4.2.6.8 and 6.1.1.4'
Fe Fe 0.3463 0.8444 'International Tables Vol C Tables 4.2.6.8 and 6.1.1.4'
K K 0.2009 0.2494 'International Tables Vol C Tables 4.2.6.8 and 6.1.1.4'
O O 0.0106 0.0060 'International Tables Vol C Tables 4.2.6.8 and 6.1.1.4'
S S 0.1246 0.1234 'International Tables Vol C Tables 4.2.6.8 and 6.1.1.4'

loop_
_geom_angle_atom_site_label_1
_geom_angle_atom_site_label_2
_geom_angle_atom_site_label_3
_geom_angle
O1 C1 Fe1 178.9(5)
O2 C2 Fe1 178.6(5)
O3 C3 Fe1 176.1(5)
O4 C4 Fe2 179.3(5)
O5 C5 Fe2 178.1(5)
O6 C6 Fe2 177.8(5)
O7 C7 Fe4 177.6(6)
O8 C8 Fe4 178.3(7)
O9 C9 Fe4 176.5(6)
O10 C10 Fe5 174.7(8)
O11 C11 Fe5 177.4(7)
O12 C12 Fe5 178.0(9)
O13 C13 C14 125.4(5)
O13 C13 C18 113.8(4)
C14 C13 C18 120.8(5)
C13 C14 C15 118.8(6)
C13 C14 H26 120.6
C15 C14 H26 120.6
C16 C15 C14 120.6(6)
C16 C15 H41 119.7
C14 C15 H41 119.7
C15 C16 C17 120.8(6)
C15 C16 H11 119.6
C17 C16 H11 119.6
C16 C17 C18 119.3(6)
C16 C17 H205 120.4
C18 C17 H205 120.4
O14 C18 C17 126.0(5)
O14 C18 C13 114.4(4)
C17 C18 C13 119.6(5)
O14 C19 C20 105.6(4)
O14 C19 H39A 110.6
C20 C19 H39A 110.6
O14 C19 H39B 110.6
C20 C19 H39B 110.6
H39A C19 H39B 108.7
O15 C20 C19 108.8(4)
O15 C20 H29A 109.9
C19 C20 H29A 109.9
O15 C20 H29B 109.9
C19 C20 H29B 109.9
H29A C20 H29B 108.3
O15 C21 C22 113.1(4)
O15 C21 H19A 109.0
C22 C21 H19A 109.0
O15 C21 H19B 109.0
C22 C21 H19B 109.0
H19A C21 H19B 107.8
O16 C22 C21 109.1(4)
O16 C22 H30A 109.9
C21 C22 H30A 109.9
O16 C22 H30B 109.9
C21 C22 H30B 109.9
H30A C22 H30B 108.3
O16 C23 C24 108.5(4)
O16 C23 H21A 110.0
C24 C23 H21A 110.0
O16 C23 H21B 110.0
C24 C23 H21B 110.0
H21A C23 H21B 108.4
O17 C24 C23 113.1(4)
O17 C24 K1 49.3(2)
C23 C24 K1 83.0(3)
O17 C24 H50A 109.0
C23 C24 H50A 109.0
K1 C24 H50A 158.2
O17 C24 H50B 109.0
C23 C24 H50B 109.0
K1 C24 H50B 84.2
H50A C24 H50B 107.8
O17 C25 C26 108.5(4)
O17 C25 H4A 110.0
C26 C25 H4A 110.0
O17 C25 H4B 110.0
C26 C25 H4B 110.0
H4A C25 H4B 108.4
O13 C26 C25 105.5(4)
O13 C26 H12A 110.6
C25 C26 H12A 110.6
O13 C26 H12B 110.6
C25 C26 H12B 110.6
H12A C26 H12B 108.8
O22 C27 C28 126.0(4)
O22 C27 C32 113.7(4)
C28 C27 C32 120.3(4)
O22 C27 K1 52.6(2)
C28 C27 K1 138.6(3)
C32 C27 K1 78.6(3)
C27 C28 C29 119.3(5)
C27 C28 H201 120.4
C29 C28 H201 120.4
C30 C29 C28 120.5(5)
C30 C29 H16 119.8
C28 C29 H16 119.8
C29 C30 C31 120.3(5)
C29 C30 H18 119.9
C31 C30 H18 119.9
C32 C31 C30 119.6(5)
C32 C31 H203 120.2
C30 C31 H203 120.2
O18 C32 C31 125.7(4)
O18 C32 C27 114.2(4)
C31 C32 C27 120.1(4)
O18 C32 K1 52.1(2)
C31 C32 K1 138.8(3)
C27 C32 K1 78.5(3)
O18 C33 C34 105.5(4)
O18 C33 H13A 110.6
C34 C33 H13A 110.6
O18 C33 H13B 110.6
C34 C33 H13B 110.6
H13A C33 H13B 108.8
O19 C34 C33 108.6(4)
O19 C34 H20A 110.0
C33 C34 H20A 110.0
O19 C34 H20B 110.0
C33 C34 H20B 110.0
H20A C34 H20B 108.4
O19 C35 C36 112.6(4)
O19 C35 H24A 109.1
C36 C35 H24A 109.1
O19 C35 H24B 109.1
C36 C35 H24B 109.1
H24A C35 H24B 107.8
O20 C36 C35 109.1(4)
O20 C36 H36A 109.9
C35 C36 H36A 109.9
O20 C36 H36B 109.9
C35 C36 H36B 109.9
H36A C36 H36B 108.3
O20 C37 C38 108.7(4)
O20 C37 H38A 109.9
C38 C37 H38A 109.9
O20 C37 H38B 109.9
C38 C37 H38B 109.9
H38A C37 H38B 108.3
O21 C38 C37 113.5(4)
O21 C38 H10A 108.9
C37 C38 H10A 108.9
O21 C38 H10B 108.9
C37 C38 H10B 108.9
H10A C38 H10B 107.7
O21 C39 C40 108.1(4)
O21 C39 H32A 110.1
C40 C39 H32A 110.1
O21 C39 H32B 110.1
C40 C39 H32B 110.1
H32A C39 H32B 108.4
O22 C40 C39 105.9(4)
O22 C40 H28A 110.6
C39 C40 H28A 110.6
O22 C40 H28B 110.6
C39 C40 H28B 110.6
H28A C40 H28B 108.7
O23 C41 C42 125.5(5)
O23 C41 C46 114.9(4)
C42 C41 C46 119.6(5)
O23 C41 K2 56.5(2)
C42 C41 K2 135.7(3)
C46 C41 K2 78.2(3)
C43 C42 C41 119.5(5)
C43 C42 H404 120.3
C41 C42 H404 120.3
C44 C43 C42 121.0(5)
C44 C43 H14 119.5
C42 C43 H14 119.5
C43 C44 C45 120.1(5)
C43 C44 H15 119.9
C45 C44 H15 119.9
C46 C45 C44 119.6(5)
C46 C45 H3 120.2
C44 C45 H3 120.2
C45 C46 O24 126.3(4)
C45 C46 C41 120.2(4)
O24 C46 C41 113.4(4)
C45 C46 K2 135.6(3)
O24 C46 K2 53.8(2)
C41 C46 K2 78.6(3)
O24 C47 C48 106.6(4)
O24 C47 H35A 110.4
C48 C47 H35A 110.4
O24 C47 H35B 110.4
C48 C47 H35B 110.4
H35A C47 H35B 108.6
O25 C48 C47 108.3(4)
O25 C48 H7A 110.0
C47 C48 H7A 110.0
O25 C48 H7B 110.0
C47 C48 H7B 110.0
H7A C48 H7B 108.4
O25 C49 C50 112.4(4)
O25 C49 H37A 109.1
C50 C49 H37A 109.1
O25 C49 H37B 109.1
C50 C49 H37B 109.1
H37A C49 H37B 107.9
O26 C50 C49 108.9(4)
O26 C50 H40A 109.9
C49 C50 H40A 109.9
O26 C50 H40B 109.9
C49 C50 H40B 109.9
H40A C50 H40B 108.3
O26 C51 C52 109.3(5)
O26 C51 H43A 109.8
C52 C51 H43A 109.8
O26 C51 H43B 109.8
C52 C51 H43B 109.8
H43A C51 H43B 108.3
O27 C52 C51 113.6(5)
O27 C52 H8A 108.8
C51 C52 H8A 108.8
O27 C52 H8B 108.8
C51 C52 H8B 108.8
H8A C52 H8B 107.7
O27 C53 C54 108.4(5)
O27 C53 H44A 110.0
C54 C53 H44A 110.0
O27 C53 H44B 110.0
C54 C53 H44B 110.0
H44A C53 H44B 108.4
O23 C54 C53 105.7(5)
O23 C54 H5A 110.6
C53 C54 H5A 110.6
O23 C54 H5B 110.6
C53 C54 H5B 110.6
H5A C54 H5B 108.7
O28 C55 C56 125.9(6)
O28 C55 C60 114.5(5)
C56 C55 C60 119.7(6)
C57 C56 C55 120.7(7)
C57 C56 H33 119.7
C55 C56 H33 119.7
C58 C57 C56 120.9(6)
C58 C57 H46 119.6
C56 C57 H46 119.6
C57 C58 C59 120.9(7)
C57 C58 H20 119.5
C59 C58 H20 119.5
C60 C59 C58 117.9(7)
C60 C59 H9 121.0
C58 C59 H9 121.0
O32 C60 C59 125.4(6)
O32 C60 C55 114.7(5)
C59 C60 C55 119.9(6)
O32 C60 K2 54.5(3)
C59 C60 K2 135.2(4)
C55 C60 K2 79.6(3)
O32 C61 C62 106.0(5)
O32 C61 H45A 110.5
C62 C61 H45A 110.5
O32 C61 H45B 110.5
C62 C61 H45B 110.5
H45A C61 H45B 108.7
O31 C62 C61 108.3(4)
O31 C62 H23A 110.0
C61 C62 H23A 110.0
O31 C62 H23B 110.0
C61 C62 H23B 110.0
H23A C62 H23B 108.4
O31 C63 C64 113.8(5)
O31 C63 K2 49.6(3)
C64 C63 K2 83.9(3)
O31 C63 H48A 108.8
C64 C63 H48A 108.8
K2 C63 H48A 83.5
O31 C63 H48B 108.8
C64 C63 H48B 108.8
K2 C63 H48B 158.3
H48A C63 H48B 107.7
O30 C64 C63 108.8(5)
O30 C64 H40G 109.9
C63 C64 H40G 109.9
O30 C64 H40H 109.9
C63 C64 H40H 109.9
H40G C64 H40H 108.3
O30 C65 C66 108.1(5)
O30 C65 H31A 110.1
C66 C65 H31A 110.1
O30 C65 H31B 110.1
C66 C65 H31B 110.1
H31A C65 H31B 108.4
O29 C66 C65 112.3(6)
O29 C66 H1A 109.2
C65 C66 H1A 109.2
O29 C66 H1B 109.2
C65 C66 H1B 109.2
H1A C66 H1B 107.9
O29 C67 C68 108.9(5)
O29 C67 H40E 109.9
C68 C67 H40E 109.9
O29 C67 H40F 109.9
C68 C67 H40F 109.9
H40E C67 H40F 108.3
O28 C68 C67 106.4(5)
O28 C68 H40C 110.5
C67 C68 H40C 110.5
O28 C68 H40D 110.5
C67 C68 H40D 110.5
H40C C68 H40D 108.6
C70 C69 H60F 109.5
C70 C69 H60G 109.5
H60F C69 H60G 109.5
C70 C69 H60H 109.5
H60F C69 H60H 109.5
H60G C69 H60H 109.5
O33 C70 C69 114.7(7)
O33 C70 H60D 108.6
C69 C70 H60D 108.6
O33 C70 H60E 108.6
C69 C70 H60E 108.6
H60D C70 H60E 107.6
O33 C71 C72 117.0(7)
O33 C71 H25A 108.1
C72 C71 H25A 108.1
O33 C71 H25B 108.1
C72 C71 H25B 108.1
H25A C71 H25B 107.3
C71 C72 H60A 109.5
C71 C72 H60B 109.5
H60A C72 H60B 109.5
C71 C72 H60C 109.5
H60A C72 H60C 109.5
H60B C72 H60C 109.5
C1 Fe1 C2 96.3(2)
C1 Fe1 C3 99.5(2)
C2 Fe1 C3 97.5(2)
C1 Fe1 S2 155.20(16)
C2 Fe1 S2 85.57(17)
C3 Fe1 S2 104.78(16)
C1 Fe1 S1 86.34(16)
C2 Fe1 S1 159.41(17)
C3 Fe1 S1 102.21(18)
S2 Fe1 S1 83.70(5)
C1 Fe1 Fe2 98.95(16)
C2 Fe1 Fe2 102.40(16)
C3 Fe1 Fe2 151.07(18)
S2 Fe1 Fe2 56.73(4)
S1 Fe1 Fe2 57.07(4)
C4 Fe2 C6 94.3(3)
C4 Fe2 C5 100.8(2)
C6 Fe2 C5 103.6(2)
C4 Fe2 S2 155.82(17)
C6 Fe2 S2 83.10(19)
C5 Fe2 S2 103.14(16)
C4 Fe2 S1 89.20(18)
C6 Fe2 S1 156.50(17)
C5 Fe2 S1 98.56(17)
S2 Fe2 S1 84.27(5)
C4 Fe2 Fe1 99.66(17)
C6 Fe2 Fe1 99.15(16)
C5 Fe2 Fe1 147.96(17)
S2 Fe2 Fe1 57.42(4)
S1 Fe2 Fe1 57.38(4)
S4 Fe3 S2 114.45(6)
S4 Fe3 S3 83.98(5)
S2 Fe3 S3 129.11(6)
S4 Fe3 S1 123.73(6)
S2 Fe3 S1 83.46(5)
S3 Fe3 S1 126.73(6)
C7 Fe4 C8 95.5(3)
C7 Fe4 C9 97.7(3)
C8 Fe4 C9 98.3(3)
C7 Fe4 S4 84.5(2)
C8 Fe4 S4 155.7(2)
C9 Fe4 S4 105.9(2)
C7 Fe4 S3 156.6(2)
C8 Fe4 S3 87.3(2)
C9 Fe4 S3 104.90(18)
S4 Fe4 S3 83.59(5)
C7 Fe4 Fe5 99.1(2)
C8 Fe4 Fe5 99.2(2)
C9 Fe4 Fe5 154.42(19)
S4 Fe4 Fe5 57.00(4)
S3 Fe4 Fe5 57.62(4)
C10 Fe5 C11 92.5(3)
C10 Fe5 C12 105.0(4)
C11 Fe5 C12 100.3(3)
C10 Fe5 S4 152.7(3)
C11 Fe5 S4 84.4(2)
C12 Fe5 S4 102.2(3)
C10 Fe5 S3 89.6(2)
C11 Fe5 S3 158.2(2)
C12 Fe5 S3 100.0(2)
S4 Fe5 S3 83.86(5)
C10 Fe5 Fe4 96.8(3)
C11 Fe5 Fe4 100.7(2)
C12 Fe5 Fe4 148.8(2)
S4 Fe5 Fe4 57.54(4)
S3 Fe5 Fe4 57.55(4)
O16 K1 O17 62.89(11)
O16 K1 O20 92.77(10)
O17 K1 O20 72.92(10)
O16 K1 O19 135.16(11)
O17 K1 O19 74.08(10)
O20 K1 O19 61.72(10)
O16 K1 O21 70.69(10)
O17 K1 O21 110.97(11)
O20 K1 O21 61.13(10)
O19 K1 O21 117.12(10)
O16 K1 O15 61.89(11)
O17 K1 O15 118.19(11)
O20 K1 O15 134.01(11)
O19 K1 O15 160.81(11)
O21 K1 O15 73.95(10)
O16 K1 O14 92.38(11)
O17 K1 O14 100.97(10)
O20 K1 O14 169.03(11)
O19 K1 O14 108.14(11)
O21 K1 O14 129.80(11)
O15 K1 O14 56.82(10)
O16 K1 O18 167.36(11)
O17 K1 O18 129.74(11)
O20 K1 O18 92.08(10)
O19 K1 O18 57.06(9)
O21 K1 O18 101.68(10)
O15 K1 O18 106.76(10)
O14 K1 O18 84.91(10)
O16 K1 O22 116.95(11)
O17 K1 O22 163.68(10)
O20 K1 O22 90.94(10)
O19 K1 O22 100.72(10)
O21 K1 O22 57.03(10)
O15 K1 O22 71.34(10)
O14 K1 O22 95.35(10)
O18 K1 O22 51.28(9)
O16 K1 O13 91.99(11)
O17 K1 O13 56.29(10)
O20 K1 O13 119.12(10)
O19 K1 O13 73.17(10)
O21 K1 O13 162.48(10)
O15 K1 O13 100.63(10)
O14 K1 O13 50.98(9)
O18 K1 O13 95.83(10)
O22 K1 O13 137.89(10)
O16 K1 C24 42.79(13)
O17 K1 C24 22.90(13)
O20 K1 C24 69.42(12)
O19 K1 C24 92.44(12)
O21 K1 C24 90.61(12)
O15 K1 C24 103.48(12)
O14 K1 C24 108.56(12)
O18 K1 C24 149.46(12)
O22 K1 C24 147.61(12)
O13 K1 C24 74.25(12)
O16 K1 C27 126.42(11)
O17 K1 C27 169.77(12)
O20 K1 C27 108.73(11)
O19 K1 C27 97.60(10)
O21 K1 C27 77.93(11)
O15 K1 C27 68.34(10)
O14 K1 C27 75.66(10)
O18 K1 C27 40.97(10)
O22 K1 C27 21.92(10)
O13 K1 C27 116.09(11)
C24 K1 C27 167.32(13)
O26 K2 O30 95.64(13)
O26 K2 O31 71.33(12)
O30 K2 O31 61.86(14)
O26 K2 O29 137.27(14)
O30 K2 O29 61.30(14)
O31 K2 O29 117.46(12)
O26 K2 O25 61.39(12)
O30 K2 O25 135.19(13)
O31 K2 O25 74.01(12)
O29 K2 O25 159.09(12)
O26 K2 O27 61.45(13)
O30 K2 O27 72.99(12)
O31 K2 O27 108.85(12)
O29 K2 O27 76.92(13)
O25 K2 O27 117.48(12)
O26 K2 O24 89.49(10)
O30 K2 O24 167.85(13)
O31 K2 O24 130.29(12)
O29 K2 O24 107.79(11)
O25 K2 O24 56.77(9)
O27 K2 O24 100.11(10)
O26 K2 O32 116.41(12)
O30 K2 O32 89.84(12)
O31 K2 O32 56.38(11)
O29 K2 O32 100.01(12)
O25 K2 O32 70.95(11)
O27 K2 O32 161.96(11)
O24 K2 O32 97.75(10)
O26 K2 O23 89.49(11)
O30 K2 O23 118.16(12)
O31 K2 O23 160.42(11)
O29 K2 O23 74.00(11)
O25 K2 O23 100.65(10)
O27 K2 O23 56.23(10)
O24 K2 O23 50.71(9)
O32 K2 O23 140.59(11)
O26 K2 O28 166.17(13)
O30 K2 O28 88.90(13)
O31 K2 O28 99.67(11)
O29 K2 O28 55.98(13)
O25 K2 O28 106.53(12)
O27 K2 O28 132.34(13)
O24 K2 O28 88.68(10)
O32 K2 O28 50.38(11)
O23 K2 O28 99.91(11)
O26 K2 C46 107.58(11)
O30 K2 C46 146.66(13)
O31 K2 C46 148.17(13)
O29 K2 C46 85.58(11)
O25 K2 C46 77.88(10)
O27 K2 C46 97.13(11)
O24 K2 C46 22.28(9)
O32 K2 C46 100.37(11)
O23 K2 C46 41.11(10)
O28 K2 C46 74.27(11)
O26 K2 C41 107.51(12)
O30 K2 C41 126.70(13)
O31 K2 C41 171.26(13)
O29 K2 C41 69.54(11)
O25 K2 C41 97.71(10)
O27 K2 C41 77.26(12)
O24 K2 C41 41.16(10)
O32 K2 C41 118.73(11)
O23 K2 C41 22.17(11)
O28 K2 C41 79.74(11)
C46 K2 C41 23.25(11)
C13 O13 C26 118.4(4)
C13 O13 K1 106.4(3)
C26 O13 K1 110.6(3)
C18 O14 C19 118.3(4)
C18 O14 K1 109.4(3)
C19 O14 K1 115.1(3)
C20 O15 C21 113.3(4)
C20 O15 K1 119.8(3)
C21 O15 K1 107.3(3)
C23 O16 C22 112.2(4)
C23 O16 K1 116.0(3)
C22 O16 K1 118.0(3)
C25 O17 C24 113.6(4)
C25 O17 K1 124.6(3)
C24 O17 K1 107.8(3)
C32 O18 C33 119.6(4)
C32 O18 K1 106.0(2)
C33 O18 K1 111.6(3)
C34 O19 C35 113.6(4)
C34 O19 K1 121.0(3)
C35 O19 K1 109.2(3)
C37 O20 C36 112.5(4)
C37 O20 K1 119.1(3)
C36 O20 K1 117.6(3)
C38 O21 C39 113.9(4)
C38 O21 K1 107.6(3)
C39 O21 K1 119.9(3)
C27 O22 C40 119.0(4)
C27 O22 K1 105.5(3)
C40 O22 K1 113.2(3)
C41 O23 C54 119.2(4)
C41 O23 K2 101.3(3)
C54 O23 K2 109.2(3)
C46 O24 C47 117.4(4)
C46 O24 K2 103.9(2)
C47 O24 K2 111.2(2)
C49 O25 C48 113.1(4)
C49 O25 K2 108.5(3)
C48 O25 K2 122.0(3)
C51 O26 C50 112.8(4)
C51 O26 K2 118.0(4)
C50 O26 K2 117.0(3)
C53 O27 C52 113.3(5)
C53 O27 K2 121.5(3)
C52 O27 K2 107.5(3)
C55 O28 C68 118.4(4)
C55 O28 K2 103.3(3)
C68 O28 K2 108.6(3)
C67 O29 C66 112.7(5)
C67 O29 K2 123.0(4)
C66 O29 K2 108.5(4)
C65 O30 C64 113.7(5)
C65 O30 K2 117.0(4)
C64 O30 K2 116.3(4)
C63 O31 C62 113.4(5)
C63 O31 K2 107.9(4)
C62 O31 K2 122.6(3)
C60 O32 C61 119.2(5)
C60 O32 K2 103.3(3)
C61 O32 K2 110.7(3)
C71 O33 C70 114.1(6)
Fe2 S1 Fe1 65.55(4)
Fe2 S1 Fe3 86.27(5)
Fe1 S1 Fe3 85.36(5)
Fe2 S2 Fe3 87.16(5)
Fe2 S2 Fe1 65.85(4)
Fe3 S2 Fe1 86.00(5)
Fe3 S3 Fe4 87.36(5)
Fe3 S3 Fe5 84.43(5)
Fe4 S3 Fe5 64.83(5)
Fe5 S4 Fe3 85.40(5)
Fe5 S4 Fe4 65.46(5)
Fe3 S4 Fe4 87.99(5)

loop_
_geom_bond_atom_site_label_1
_geom_bond_atom_site_label_2
_geom_bond_distance
C1 O1 1.152(6)
C1 Fe1 1.771(5)
C2 O2 1.140(7)
C2 Fe1 1.788(6)
C3 O3 1.141(6)
C3 Fe1 1.800(6)
C4 O4 1.160(7)
C4 Fe2 1.768(6)
C5 O5 1.140(6)
C5 Fe2 1.791(5)
C6 O6 1.149(7)
C6 Fe2 1.781(6)
C7 O7 1.142(7)
C7 Fe4 1.770(6)
C8 O8 1.136(8)
C8 Fe4 1.777(6)
C9 O9 1.146(7)
C9 Fe4 1.792(6)
C10 O10 1.151(9)
C10 Fe5 1.766(7)
C11 O11 1.147(8)
C11 Fe5 1.768(6)
C12 O12 1.156(9)
C12 Fe5 1.788(7)
C13 O13 1.367(6)
C13 C14 1.373(8)
C13 C18 1.398(7)
C14 C15 1.406(9)
C14 H26 0.9300
C15 C16 1.361(10)
C15 H41 0.9300
C16 C17 1.389(9)
C16 H11 0.9300
C17 C18 1.391(7)
C17 H205 0.9300
C18 O14 1.360(6)
C19 O14 1.429(6)
C19 C20 1.496(8)
C19 H39A 0.9700
C19 H39B 0.9700
C20 O15 1.422(6)
C20 H29A 0.9700
C20 H29B 0.9700
C21 O15 1.438(7)
C21 C22 1.490(8)
C21 H19A 0.9700
C21 H19B 0.9700
C22 O16 1.435(6)
C22 H30A 0.9700
C22 H30B 0.9700
C23 O16 1.432(6)
C23 C24 1.494(8)
C23 H21A 0.9700
C23 H21B 0.9700
C24 O17 1.424(7)
C24 K1 3.485(5)
C24 H50A 0.9700
C24 H50B 0.9700
C25 O17 1.417(6)
C25 C26 1.499(8)
C25 H4A 0.9700
C25 H4B 0.9700
C26 O13 1.427(6)
C26 H12A 0.9700
C26 H12B 0.9700
C27 O22 1.365(6)
C27 C28 1.381(7)
C27 C32 1.400(7)
C27 K1 3.524(5)
C28 C29 1.401(8)
C28 H201 0.9300
C29 C30 1.376(8)
C29 H16 0.9300
C30 C31 1.394(7)
C30 H18 0.9300
C31 C32 1.385(6)
C31 H203 0.9300
C32 O18 1.366(5)
C32 K1 3.526(4)
C33 O18 1.424(6)
C33 C34 1.494(6)
C33 H13A 0.9700
C33 H13B 0.9700
C34 O19 1.421(5)
C34 H20A 0.9700
C34 H20B 0.9700
C35 O19 1.438(6)
C35 C36 1.498(8)
C35 H24A 0.9700
C35 H24B 0.9700
C36 O20 1.423(6)
C36 H36A 0.9700
C36 H36B 0.9700
C37 O20 1.421(6)
C37 C38 1.508(8)
C37 H38A 0.9700
C37 H38B 0.9700
C38 O21 1.414(6)
C38 H10A 0.9700
C38 H10B 0.9700
C39 O21 1.428(6)
C39 C40 1.499(7)
C39 H32A 0.9700
C39 H32B 0.9700
C40 O22 1.424(6)
C40 H28A 0.9700
C40 H28B 0.9700
C41 O23 1.351(6)
C41 C42 1.387(7)
C41 C46 1.414(7)
C41 K2 3.511(5)
C42 C43 1.378(8)
C42 H404 0.9300
C43 C44 1.371(8)
C43 H14 0.9300
C44 C45 1.404(7)
C44 H15 0.9300
C45 C46 1.362(7)
C45 H3 0.9300
C46 O24 1.369(5)
C46 K2 3.506(4)
C47 O24 1.436(6)
C47 C48 1.489(7)
C47 H35A 0.9700
C47 H35B 0.9700
C48 O25 1.428(6)
C48 H7A 0.9700
C48 H7B 0.9700
C49 O25 1.425(6)
C49 C50 1.488(9)
C49 H37A 0.9700
C49 H37B 0.9700
C50 O26 1.430(7)
C50 H40A 0.9700
C50 H40B 0.9700
C51 O26 1.416(8)
C51 C52 1.494(9)
C51 H43A 0.9700
C51 H43B 0.9700
C52 O27 1.434(7)
C52 H8A 0.9700
C52 H8B 0.9700
C53 O27 1.420(7)
C53 C54 1.492(9)
C53 H44A 0.9700
C53 H44B 0.9700
C54 O23 1.439(6)
C54 H5A 0.9700
C54 H5B 0.9700
C55 O28 1.354(8)
C55 C56 1.384(8)
C55 C60 1.399(9)
C56 C57 1.355(11)
C56 H33 0.9300
C57 C58 1.342(11)
C57 H46 0.9300
C58 C59 1.429(10)
C58 H20 0.9300
C59 C60 1.383(9)
C59 H9 0.9300
C60 O32 1.368(7)
C60 K2 3.531(6)
C61 O32 1.420(7)
C61 C62 1.492(10)
C61 H45A 0.9700
C61 H45B 0.9700
C62 O31 1.433(7)
C62 H23A 0.9700
C62 H23B 0.9700
C63 O31 1.425(8)
C63 C64 1.482(11)
C63 K2 3.532(6)
C63 H48A 0.9700
C63 H48B 0.9700
C64 O30 1.442(8)
C64 H40G 0.9700
C64 H40H 0.9700
C65 O30 1.417(9)
C65 C66 1.507(10)
C65 H31A 0.9700
C65 H31B 0.9700
C66 O29 1.428(8)
C66 H1A 0.9700
C66 H1B 0.9700
C67 O29 1.420(8)
C67 C68 1.460(10)
C67 H40E 0.9700
C67 H40F 0.9700
C68 O28 1.446(7)
C68 H40C 0.9700
C68 H40D 0.9700
C69 C70 1.482(11)
C69 H60F 0.9600
C69 H60G 0.9600
C69 H60H 0.9600
C70 O33 1.406(9)
C70 H60D 0.9700
C70 H60E 0.9700
C71 O33 1.397(9)
C71 C72 1.476(10)
C71 H25A 0.9700
C71 H25B 0.9700
C72 H60A 0.9600
C72 H60B 0.9600
C72 H60C 0.9600
Fe1 S2 2.3095(14)
Fe1 S1 2.3139(14)
Fe1 Fe2 2.5010(9)
Fe2 S2 2.2917(14)
Fe2 S1 2.3059(15)
Fe3 S4 2.2982(16)
Fe3 S2 2.3053(16)
Fe3 S3 2.3127(16)
Fe3 S1 2.3289(15)
Fe4 S4 2.3081(15)
Fe4 S3 2.3200(15)
Fe4 Fe5 2.4885(11)
Fe5 S4 2.2941(16)
Fe5 S3 2.3220(16)
K1 O16 2.757(3)
K1 O17 2.775(4)
K1 O20 2.779(3)
K1 O19 2.823(3)
K1 O21 2.861(4)
K1 O15 2.870(3)
K1 O14 2.875(3)
K1 O18 2.895(3)
K1 O22 2.904(3)
K1 O13 2.958(4)
K2 O26 2.792(4)
K2 O30 2.809(4)
K2 O31 2.825(4)
K2 O29 2.839(4)
K2 O25 2.840(4)
K2 O27 2.876(4)
K2 O24 2.915(3)
K2 O32 2.955(4)
K2 O23 2.986(4)
K2 O28 2.993(4)

loop_
_geom_hbond_atom_site_label_D
_geom_hbond_atom_site_label_H
_geom_hbond_atom_site_label_A
_geom_hbond_distance_DH
_geom_hbond_distance_HA
_geom_hbond_distance_DA
_geom_hbond_angle_DHA
_geom_hbond_site_symmetry_A
C28 H201 O6 0.93 2.51 3.433(7) 171.8 .
C25 H4A S2 0.97 2.93 3.708(5) 138.0 1_565
C26 H12B O19 0.97 2.64 3.368(6) 132.0 .
C21 H19A O21 0.97 2.62 3.337(6) 131.1 .
C39 H32A O5 0.97 2.58 3.541(7) 171.8 .
C24 H50A S4 0.97 2.83 3.444(5) 121.7 1_565
C70 H60E O4 0.97 2.62 3.441(9) 142.4 .
C25 H4A S2 0.97 2.93 3.708(5) 138.0 1_565
C26 H12B O19 0.97 2.64 3.368(6) 132.0 .
C21 H19A O21 0.97 2.62 3.337(6) 131.1 .
C39 H32A O5 0.97 2.58 3.541(7) 171.8 .
C24 H50A S4 0.97 2.83 3.444(5) 121.7 1_565
C28 H201 O6 0.93 2.51 3.433(7) 171.8 .
C70 H60E O4 0.97 2.62 3.441(9) 142.4 .

loop_
_geom_torsion_atom_site_label_1
_geom_torsion_atom_site_label_2
_geom_torsion_atom_site_label_3
_geom_torsion_atom_site_label_4
_geom_torsion
O13 C13 C14 C15 -178.3(5)
C18 C13 C14 C15 1.5(8)
C13 C14 C15 C16 -0.6(8)
C14 C15 C16 C17 -0.7(9)
C15 C16 C17 C18 1.1(8)
C16 C17 C18 O14 -179.0(5)
C16 C17 C18 C13 -0.2(7)
O13 C13 C18 O14 -2.3(6)
C14 C13 C18 O14 177.8(4)
O13 C13 C18 C17 178.8(4)
C14 C13 C18 C17 -1.1(7)
O14 C19 C20 O15 -62.5(5)
O15 C21 C22 O16 -64.0(6)
O16 C23 C24 O17 64.6(6)
O16 C23 C24 K1 24.7(4)
O17 C25 C26 O13 61.1(5)
O22 C27 C28 C29 -178.9(4)
C32 C27 C28 C29 0.8(7)
K1 C27 C28 C29 109.2(5)
C27 C28 C29 C30 -0.5(7)
C28 C29 C30 C31 -0.6(8)
C29 C30 C31 C32 1.3(7)
C30 C31 C32 O18 180.0(4)
C30 C31 C32 C27 -1.0(7)
C30 C31 C32 K1 -109.2(5)
O22 C27 C32 O18 -1.2(5)
C28 C27 C32 O18 179.1(4)
K1 C27 C32 O18 38.9(3)
O22 C27 C32 C31 179.7(4)
C28 C27 C32 C31 -0.1(7)
K1 C27 C32 C31 -140.3(4)
O22 C27 C32 K1 -40.0(3)
C28 C27 C32 K1 140.2(4)
O18 C33 C34 O19 -63.4(5)
O19 C35 C36 O20 -62.7(5)
O20 C37 C38 O21 61.8(6)
O21 C39 C40 O22 64.7(5)
O23 C41 C42 C43 -179.6(4)
C46 C41 C42 C43 0.8(7)
K2 C41 C42 C43 -103.5(6)
C41 C42 C43 C44 -1.2(7)
C42 C43 C44 C45 0.6(8)
C43 C44 C45 C46 0.4(7)
C44 C45 C46 O24 177.4(4)
C44 C45 C46 C41 -0.8(7)
C44 C45 C46 K2 104.7(5)
O23 C41 C46 C45 -179.5(4)
C42 C41 C46 C45 0.2(7)
K2 C41 C46 C45 136.5(4)
O23 C41 C46 O24 2.1(6)
C42 C41 C46 O24 -178.2(4)
K2 C41 C46 O24 -41.9(3)
O23 C41 C46 K2 44.0(3)
C42 C41 C46 K2 -136.3(4)
O24 C47 C48 O25 62.0(5)
O25 C49 C50 O26 64.7(6)
O26 C51 C52 O27 -63.6(7)
O27 C53 C54 O23 -66.1(5)
O28 C55 C56 C57 178.5(5)
C60 C55 C56 C57 -2.3(9)
C55 C56 C57 C58 0.7(10)
C56 C57 C58 C59 0.8(10)
C57 C58 C59 C60 -0.7(9)
C58 C59 C60 O32 179.8(5)
C58 C59 C60 C55 -0.8(8)
C58 C59 C60 K2 -107.4(7)
O28 C55 C60 O32 1.0(7)
C56 C55 C60 O32 -178.3(5)
O28 C55 C60 C59 -178.4(5)
C56 C55 C60 C59 2.3(8)
O28 C55 C60 K2 -41.8(4)
C56 C55 C60 K2 138.9(5)
O32 C61 C62 O31 -62.9(6)
O31 C63 C64 O30 -64.4(7)
K2 C63 C64 O30 -23.9(5)
O30 C65 C66 O29 65.8(8)
O29 C67 C68 O28 64.0(6)
C14 C13 O13 C26 -4.6(7)
C18 C13 O13 C26 175.5(4)
C14 C13 O13 K1 -129.7(5)
C18 C13 O13 K1 50.5(4)
C25 C26 O13 C13 175.4(4)
C25 C26 O13 K1 -61.6(4)
C17 C18 O14 C19 -5.4(7)
C13 C18 O14 C19 175.7(4)
C17 C18 O14 K1 128.9(4)
C13 C18 O14 K1 -50.0(4)
C20 C19 O14 C18 -168.9(4)
C20 C19 O14 K1 59.2(4)
C19 C20 O15 C21 166.8(4)
C19 C20 O15 K1 38.4(5)
C22 C21 O15 C20 -79.2(5)
C22 C21 O15 K1 55.3(5)
C24 C23 O16 C22 -175.4(4)
C24 C23 O16 K1 -35.6(5)
C21 C22 O16 C23 175.6(5)
C21 C22 O16 K1 36.7(5)
C26 C25 O17 C24 -166.8(4)
C26 C25 O17 K1 -32.0(5)
C23 C24 O17 C25 85.0(5)
K1 C24 O17 C25 142.2(4)
C23 C24 O17 K1 -57.2(5)
C31 C32 O18 C33 0.8(6)
C27 C32 O18 C33 -178.3(4)
K1 C32 O18 C33 -127.1(4)
C31 C32 O18 K1 128.0(4)
C27 C32 O18 K1 -51.2(4)
C34 C33 O18 C32 -172.7(4)
C34 C33 O18 K1 62.8(4)
C33 C34 O19 C35 167.3(4)
C33 C34 O19 K1 34.5(5)
C36 C35 O19 C34 -83.5(5)
C36 C35 O19 K1 54.8(4)
C38 C37 O20 C36 -175.0(4)
C38 C37 O20 K1 -31.6(5)
C35 C36 O20 C37 -179.5(4)
C35 C36 O20 K1 36.5(5)
C37 C38 O21 C39 78.0(5)
C37 C38 O21 K1 -57.5(5)
C40 C39 O21 C38 -168.6(4)
C40 C39 O21 K1 -39.1(5)
C28 C27 O22 C40 0.7(6)
C32 C27 O22 C40 -179.0(4)
K1 C27 O22 C40 128.4(4)
C28 C27 O22 K1 -127.7(4)
C32 C27 O22 K1 52.6(4)
C39 C40 O22 C27 174.6(4)
C39 C40 O22 K1 -60.6(4)
C42 C41 O23 C54 5.9(7)
C46 C41 O23 C54 -174.5(4)
K2 C41 O23 C54 -119.8(4)
C42 C41 O23 K2 125.6(4)
C46 C41 O23 K2 -54.7(4)
C53 C54 O23 C41 -179.4(4)
C53 C54 O23 K2 64.9(4)
C45 C46 O24 C47 -0.8(6)
C41 C46 O24 C47 177.5(4)
K2 C46 O24 C47 123.3(4)
C45 C46 O24 K2 -124.1(4)
C41 C46 O24 K2 54.2(4)
C48 C47 O24 C46 177.6(4)
C48 C47 O24 K2 -62.9(4)
C50 C49 O25 C48 81.6(6)
C50 C49 O25 K2 -56.9(5)
C47 C48 O25 C49 -164.4(4)
C47 C48 O25 K2 -32.2(5)
C52 C51 O26 C50 177.2(5)
C52 C51 O26 K2 35.9(6)
C49 C50 O26 C51 -178.4(5)
C49 C50 O26 K2 -36.6(5)
C54 C53 O27 C52 164.9(5)
C54 C53 O27 K2 34.5(6)
C51 C52 O27 C53 -81.9(6)
C51 C52 O27 K2 55.2(5)
C56 C55 O28 C68 -8.1(8)
C60 C55 O28 C68 172.7(5)
C56 C55 O28 K2 -128.1(5)
C60 C55 O28 K2 52.6(5)
C67 C68 O28 C55 178.6(5)
C67 C68 O28 K2 -64.1(5)
C68 C67 O29 C66 -165.1(5)
C68 C67 O29 K2 -32.1(6)
C65 C66 O29 C67 82.8(7)
C65 C66 O29 K2 -56.9(7)
C66 C65 O30 C64 -178.2(6)
C66 C65 O30 K2 -38.3(7)
C63 C64 O30 C65 174.7(6)
C63 C64 O30 K2 34.4(7)
C64 C63 O31 C62 -81.2(7)
K2 C63 O31 C62 -139.1(5)
C64 C63 O31 K2 58.0(6)
C61 C62 O31 C63 165.3(5)
C61 C62 O31 K2 32.9(6)
C59 C60 O32 C61 0.9(8)
C55 C60 O32 C61 -178.4(5)
K2 C60 O32 C61 -123.3(5)
C59 C60 O32 K2 124.2(5)
C55 C60 O32 K2 -55.2(5)
C62 C61 O32 C60 -177.3(4)
C62 C61 O32 K2 63.1(4)
C72 C71 O33 C70 -65.3(9)
C69 C70 O33 C71 -73.5(9)
